data_4103791
loop_
_publ_author_name
'Hun Young Kim'
'Luca Salvi'
'Patrick J. Carroll'
'Patrick J. Walsh'

_publ_section_title
;
 Highly Enantio- and Diastereoselective One-Pot Methods for the Synthesis
 of Halocyclopropyl Alcohols
;
_journal_name_full 'Journal of the American Chemical Society'
_journal_page_first 954
_journal_page_last 962
_journal_paper_doi 10.1021/ja806989n
_journal_volume 131
_journal_year 2009
_chemical_formula_sum 'C20 H29 I O4'
_chemical_formula_weight 460.33
_space_group_IT_number 19
_symmetry_cell_setting orthorhombic
_symmetry_Int_Tables_number 19
_symmetry_space_group_name_Hall 'P 2ac 2ab'
_symmetry_space_group_name_H-M 'P 21 21 21'
_atom_sites_solution_hydrogens geom
_atom_sites_solution_primary direct
_audit_creation_method SHELXL-97
_cell_angle_alpha 90.00
_cell_angle_beta 90.00
_cell_angle_gamma 90.00
_cell_formula_units_Z 4
_cell_length_a 6.8584(3)
_cell_length_b 13.6465(8)
_cell_length_c 21.3782(14)
_cell_measurement_temperature 143(1)
_cell_volume 2000.9(2)
_computing_data_collection 'CrystalClear (Rigaku, 1999)'
_computing_data_reduction 'CrystalClear (Rigaku, 1999)'
_computing_structure_refinement 'SHELXL-97 (Sheldrick, 1997)'
_computing_structure_solution 'SIR97 (Altomare, 1999)'
_diffrn_ambient_temperature 143(1)
_diffrn_measured_fraction_theta_full 0.998
_diffrn_measured_fraction_theta_max 0.998
_diffrn_measurement_device 'CCD Area Detector'
_diffrn_measurement_device_type 'Rigaku Mercury'
_diffrn_measurement_method 'phi and omega rotations'
_diffrn_radiation_monochromator graphite
_diffrn_radiation_source 'rotating anode'
_diffrn_radiation_type MoK\a
_diffrn_radiation_wavelength 0.71069
_diffrn_reflns_av_R_equivalents 0.0343
_diffrn_reflns_av_sigmaI/netI 0.0242
_diffrn_reflns_limit_h_max 8
_diffrn_reflns_limit_h_min -8
_diffrn_reflns_limit_k_max 16
_diffrn_reflns_limit_k_min -17
_diffrn_reflns_limit_l_max 22
_diffrn_reflns_limit_l_min -27
_diffrn_reflns_number 29143
_diffrn_reflns_theta_full 27.48
_diffrn_reflns_theta_max 27.48
_diffrn_reflns_theta_min 2.99
_exptl_absorpt_coefficient_mu 1.621
_exptl_absorpt_correction_T_max 1.0000
_exptl_absorpt_correction_T_min 0.7826
_exptl_absorpt_correction_type multi-scan
_exptl_crystal_density_diffrn 1.528
_exptl_crystal_density_method 'not measured'
_exptl_crystal_F_000 936
_exptl_crystal_size_max 0.32
_exptl_crystal_size_mid 0.24
_exptl_crystal_size_min 0.14
_refine_diff_density_max 0.866
_refine_diff_density_min -0.496
_refine_diff_density_rms 0.061
_refine_ls_abs_structure_details 'Flack H D (1983), Acta Cryst. A39, 876-881'
_refine_ls_abs_structure_Flack 0.023(15)
_refine_ls_extinction_method none
_refine_ls_goodness_of_fit_ref 1.059
_refine_ls_hydrogen_treatment constr
_refine_ls_matrix_type full
_refine_ls_number_parameters 231
_refine_ls_number_reflns 4552
_refine_ls_number_restraints 0
_refine_ls_restrained_S_all 1.059
_refine_ls_R_factor_all 0.0278
_refine_ls_R_factor_gt 0.0260
_refine_ls_shift/su_max 0.002
_refine_ls_shift/su_mean 0.000
_refine_ls_structure_factor_coef Fsqd
_refine_ls_weighting_details 'calc w=1/[\s^2^(Fo^2^)+(0.0330P)^2^+0.4638P] where P=(Fo^2^+2Fc^2^)/3'
_refine_ls_weighting_scheme calc
_refine_ls_wR_factor_gt 0.0614
_refine_ls_wR_factor_ref 0.0625
_reflns_number_gt 4291
_reflns_number_total 4552
_reflns_threshold_expression >2sigma(I)
_cod_data_source_file ja806989n_si_003.cif
_cod_data_source_block shelxl
_cod_original_sg_symbol_H-M 'P 21 21 21 '
_cod_database_code 4103791

loop_
_symmetry_equiv_pos_as_xyz
'x, y, z'
'x+1/2, -y+1/2, -z'
'-x, y+1/2, -z+1/2'
'-x+1/2, -y, z+1/2'

loop_
_atom_site_label
_atom_site_type_symbol
_atom_site_fract_x
_atom_site_fract_y
_atom_site_fract_z
_atom_site_U_iso_or_equiv
_atom_site_adp_type
_atom_site_occupancy
_atom_site_symmetry_multiplicity
_atom_site_calc_flag
_atom_site_refinement_flags
I1 I 0.18165(3) 0.812913(14) 0.825640(10) 0.04360(7) Uani 1 1 d .
C1 C 0.4148(4) 0.7293(2) 0.86149(12) 0.0296(6) Uani 1 1 d .
H1 H 0.5379 0.7656 0.8633 0.039 Uiso 1 1 calc R
C2 C 0.3884(4) 0.65993(19) 0.91490(11) 0.0287(6) Uani 1 1 d .
H2 H 0.2523 0.6487 0.9269 0.038 Uiso 1 1 calc R
C3 C 0.5320(4) 0.6558(2) 0.96884(13) 0.0367(7) Uani 1 1 d .
H3A H 0.4988 0.6012 0.9958 0.049 Uiso 1 1 calc R
H3B H 0.5210 0.7155 0.9933 0.049 Uiso 1 1 calc R
C4 C 0.7420(4) 0.6443(2) 0.94654(14) 0.0401(7) Uani 1 1 d .
H4A H 0.7856 0.7049 0.9274 0.053 Uiso 1 1 calc R
H4B H 0.8258 0.6307 0.9821 0.053 Uiso 1 1 calc R
C5 C 0.7572(4) 0.5618(2) 0.89980(13) 0.0375(7) Uani 1 1 d .
H5A H 0.6995 0.5030 0.9173 0.050 Uiso 1 1 calc R
H5B H 0.8935 0.5483 0.8912 0.050 Uiso 1 1 calc R
C6 C 0.6538(4) 0.5878(2) 0.83916(12) 0.0305(6) Uani 1 1 d .
H6A H 0.6536 0.5312 0.8118 0.041 Uiso 1 1 calc R
H6B H 0.7248 0.6399 0.8183 0.041 Uiso 1 1 calc R
C7 C 0.4424(4) 0.62115(18) 0.85047(11) 0.0214(5) Uani 1 1 d .
C8 C 0.2861(3) 0.56180(18) 0.81884(10) 0.0230(5) Uani 1 1 d .
H8 H 0.1586 0.5916 0.8270 0.031 Uiso 1 1 calc R
C9 C 0.1761(4) 0.57835(17) 0.71230(10) 0.0235(5) Uani 1 1 d .
C10 C 0.2486(3) 0.56680(19) 0.64632(10) 0.0206(5) Uani 1 1 d .
C11 C 0.3396(4) 0.46707(19) 0.63088(11) 0.0291(5) Uani 1 1 d .
H11A H 0.2415 0.4160 0.6286 0.039 Uiso 1 1 calc R
H11B H 0.4378 0.4488 0.6614 0.039 Uiso 1 1 calc R
C12 C 0.4312(4) 0.4872(2) 0.56613(12) 0.0295(6) Uani 1 1 d .
H12A H 0.3749 0.4450 0.5344 0.039 Uiso 1 1 calc R
H12B H 0.5712 0.4772 0.5671 0.039 Uiso 1 1 calc R
C13 C 0.3811(4) 0.59627(19) 0.55328(11) 0.0240(5) Uani 1 1 d .
C14 C 0.1628(4) 0.59383(17) 0.54593(11) 0.0255(5) Uani 1 1 d .
C15 C 0.3958(4) 0.64243(18) 0.61990(10) 0.0223(5) Uani 1 1 d .
C16 C 0.4897(5) 0.6436(2) 0.49996(12) 0.0376(7) Uani 1 1 d .
H16A H 0.4568 0.6112 0.4615 0.056 Uiso 1 1 calc R
H16B H 0.6275 0.6383 0.5071 0.056 Uiso 1 1 calc R
H16C H 0.4540 0.7115 0.4972 0.056 Uiso 1 1 calc R
C17 C 0.6003(4) 0.6379(2) 0.64803(12) 0.0336(6) Uani 1 1 d .
H17A H 0.6881 0.6759 0.6228 0.050 Uiso 1 1 calc R
H17B H 0.6437 0.5711 0.6492 0.050 Uiso 1 1 calc R
H17C H 0.5977 0.6640 0.6897 0.050 Uiso 1 1 calc R
C18 C 0.3193(5) 0.74737(18) 0.62308(12) 0.0317(6) Uani 1 1 d .
H18A H 0.3242 0.7701 0.6655 0.048 Uiso 1 1 calc R
H18B H 0.1870 0.7491 0.6084 0.048 Uiso 1 1 calc R
H18C H 0.3986 0.7889 0.5972 0.048 Uiso 1 1 calc R
C19 C 0.2818(4) 0.4530(2) 0.83890(11) 0.0360(7) Uani 1 1 d .
H19A H 0.4091 0.4248 0.8306 0.048 Uiso 1 1 calc R
H19B H 0.2607 0.4503 0.8837 0.048 Uiso 1 1 calc R
C20 C 0.1403(6) 0.3940(2) 0.80974(15) 0.0496(9) Uani 1 1 d .
H20A H 0.0135 0.4221 0.8162 0.074 Uiso 1 1 calc R
H20B H 0.1440 0.3294 0.8274 0.074 Uiso 1 1 calc R
H20C H 0.1668 0.3904 0.7657 0.074 Uiso 1 1 calc R
O1 O 0.3262(3) 0.56407(13) 0.75161(7) 0.0234(3) Uani 1 1 d .
O2 O 0.0118(3) 0.59686(18) 0.72703(8) 0.0398(5) Uani 1 1 d .
O3 O 0.0841(2) 0.57618(13) 0.60373(7) 0.0244(4) Uani 1 1 d .
O4 O 0.0625(3) 0.60235(15) 0.50042(8) 0.0340(4) Uani 1 1 d .

loop_
_atom_site_aniso_label
_atom_site_aniso_U_11
_atom_site_aniso_U_22
_atom_site_aniso_U_33
_atom_site_aniso_U_23
_atom_site_aniso_U_13
_atom_site_aniso_U_12
I1 0.03980(11) 0.03385(10) 0.05715(12) 0.00327(9) -0.01542(10) 0.01127(9)
C1 0.0284(14) 0.0254(12) 0.0349(13) 0.0035(11) -0.0110(11) 0.0011(11)
C2 0.0287(13) 0.0317(14) 0.0256(12) -0.0006(10) -0.0029(10) 0.0036(11)
C3 0.0415(16) 0.0415(16) 0.0270(13) -0.0030(11) -0.0128(12) 0.0013(13)
C4 0.0375(16) 0.0417(16) 0.0410(15) 0.0121(13) -0.0217(13) -0.0047(13)
C5 0.0247(13) 0.0466(17) 0.0411(15) 0.0121(13) -0.0025(11) 0.0064(12)
C6 0.0201(13) 0.0361(14) 0.0352(13) 0.0068(10) 0.0027(11) 0.0023(11)
C7 0.0192(12) 0.0225(12) 0.0225(11) 0.0035(9) -0.0015(9) -0.0008(10)
C8 0.0243(12) 0.0267(11) 0.0181(10) 0.0030(9) 0.0017(10) 0.0002(10)
C9 0.0192(11) 0.0281(12) 0.0232(10) 0.0017(9) -0.0017(10) -0.0016(11)
C10 0.0151(10) 0.0264(12) 0.0203(10) 0.0004(9) -0.0006(8) 0.0007(9)
C11 0.0329(14) 0.0250(12) 0.0293(12) -0.0003(9) 0.0009(11) 0.0033(11)
C12 0.0296(14) 0.0321(14) 0.0267(12) -0.0078(10) 0.0001(11) 0.0065(12)
C13 0.0250(12) 0.0275(13) 0.0194(10) -0.0037(9) 0.0023(9) -0.0023(10)
C14 0.0328(14) 0.0221(11) 0.0216(10) -0.0031(8) -0.0022(11) 0.0017(11)
C15 0.0223(12) 0.0261(12) 0.0187(10) -0.0018(9) 0.0016(9) -0.0017(10)
C16 0.0403(17) 0.0504(17) 0.0220(12) -0.0038(12) 0.0072(11) -0.0082(14)
C17 0.0209(13) 0.0516(17) 0.0282(12) -0.0038(12) -0.0004(10) -0.0051(12)
C18 0.0448(16) 0.0238(12) 0.0265(12) -0.0007(9) -0.0033(13) -0.0022(13)
C19 0.0403(17) 0.0426(16) 0.0253(12) 0.0180(11) 0.0048(11) 0.0154(13)
C20 0.069(2) 0.0241(14) 0.0557(18) 0.0179(13) 0.0184(16) 0.0055(15)
O1 0.0190(8) 0.0333(9) 0.0181(7) 0.0022(7) 0.0011(7) 0.0026(8)
O2 0.0174(10) 0.0768(16) 0.0251(9) -0.0037(9) 0.0017(7) 0.0055(10)
O3 0.0169(8) 0.0344(10) 0.0218(8) 0.0004(7) -0.0032(7) 0.0000(7)
O4 0.0360(11) 0.0418(11) 0.0243(9) -0.0017(8) -0.0109(8) 0.0029(9)

loop_
_atom_type_symbol
_atom_type_description
_atom_type_scat_dispersion_real
_atom_type_scat_dispersion_imag
_atom_type_scat_source
C C 0.0033 0.0016 'International Tables Vol C Tables 4.2.6.8 and 6.1.1.4'
H H 0.0000 0.0000 'International Tables Vol C Tables 4.2.6.8 and 6.1.1.4'
O O 0.0106 0.0060 'International Tables Vol C Tables 4.2.6.8 and 6.1.1.4'
I I -0.4742 1.8119 'International Tables Vol C Tables 4.2.6.8 and 6.1.1.4'

loop_
_geom_angle_atom_site_label_1
_geom_angle_atom_site_label_2
_geom_angle_atom_site_label_3
_geom_angle
C2 C1 C7 60.94(16)
C2 C1 I1 121.9(2)
C7 C1 I1 124.64(19)
C1 C2 C3 121.7(2)
C1 C2 C7 59.92(16)
C3 C2 C7 121.2(2)
C2 C3 C4 112.3(2)
C5 C4 C3 110.5(2)
C4 C5 C6 111.0(2)
C5 C6 C7 112.0(2)
C8 C7 C1 120.6(2)
C8 C7 C2 114.9(2)
C1 C7 C2 59.14(16)
C8 C7 C6 116.2(2)
C1 C7 C6 115.6(2)
C2 C7 C6 118.3(2)
O1 C8 C7 107.23(19)
O1 C8 C19 107.24(19)
C7 C8 C19 114.0(2)
O2 C9 O1 126.0(2)
O2 C9 C10 125.5(2)
O1 C9 C10 108.5(2)
O3 C10 C9 108.72(18)
O3 C10 C11 105.00(19)
C9 C10 C11 115.4(2)
O3 C10 C15 102.61(18)
C9 C10 C15 119.2(2)
C11 C10 C15 104.3(2)
C10 C11 C12 101.6(2)
C11 C12 C13 103.8(2)
C14 C13 C16 114.9(2)
C14 C13 C12 102.6(2)
C16 C13 C12 115.8(2)
C14 C13 C15 99.70(19)
C16 C13 C15 119.0(2)
C12 C13 C15 102.20(19)
O4 C14 O3 121.6(3)
O4 C14 C13 130.9(2)
O3 C14 C13 107.54(19)
C18 C15 C17 109.6(2)
C18 C15 C10 112.6(2)
C17 C15 C10 115.3(2)
C18 C15 C13 113.4(2)
C17 C15 C13 113.7(2)
C10 C15 C13 91.25(18)
C20 C19 C8 116.1(2)
C9 O1 C8 118.27(18)
C14 O3 C10 105.93(18)

loop_
_geom_bond_atom_site_label_1
_geom_bond_atom_site_label_2
_geom_bond_distance
I1 C1 2.109(3)
C1 C2 1.494(4)
C1 C7 1.506(4)
C2 C3 1.517(4)
C2 C7 1.521(3)
C3 C4 1.525(5)
C4 C5 1.509(5)
C5 C6 1.520(4)
C6 C7 1.539(3)
C7 C8 1.504(3)
C8 O1 1.464(3)
C8 C19 1.545(4)
C9 O2 1.197(3)
C9 O1 1.343(3)
C9 C10 1.504(3)
C10 O3 1.455(3)
C10 C11 1.533(4)
C10 C15 1.550(3)
C11 C12 1.545(4)
C12 C13 1.552(4)
C13 C14 1.506(4)
C13 C16 1.507(4)
C13 C15 1.560(3)
C14 O4 1.197(3)
C14 O3 1.370(3)
C15 C18 1.527(4)
C15 C17 1.527(4)
C19 C20 1.407(5)
